data_7010387
loop_
_publ_author_name
'Snaith, Tom J.'
'Low, Paul J.'
'Rousseau, Roger'
'Puschmann, Horst'
'Howard, Judith A. K.'

_publ_section_title
;
 Structural and electronic variations in cobalt--alkyne
 clusters&#x200A;&#x2020;
;
_journal_issue 3
_journal_name_full 'Journal of the Chemical Society, Dalton Transactions'
_journal_page_first 292
_journal_paper_doi 10.1039/b008445j
_journal_year 2001
_chemical_formula_sum 'C39 H33 Co2 N O4 P2'
_chemical_formula_weight 759.46
_chemical_name_systematic
; 
 ? 
;
_space_group_IT_number 14
_symmetry_cell_setting monoclinic
_symmetry_space_group_name_Hall '-P 2ybc'
_symmetry_space_group_name_H-M 'P 1 21/c 1'
_atom_sites_solution_hydrogens geom
_atom_sites_solution_primary direct
_atom_sites_solution_secondary difmap
_audit_creation_method SHELXL-97
_cell_angle_alpha 90
_cell_angle_beta 98.792(2)
_cell_angle_gamma 90
_cell_formula_units_Z 4
_cell_length_a 14.301(1)
_cell_length_b 15.716(1)
_cell_length_c 15.727(1)
_cell_measurement_temperature 100(2)
_cell_volume 3493.2(4)
_computing_cell_refinement 'SMART-NT V5.0 (Bruker, 1998)'
_computing_data_collection 'SMART-NT V5.0 (Bruker, 1998)'
_computing_data_reduction 'SAINT-NT V5.0 (Bruker, 1998)'
_computing_molecular_graphics 'ORTEP (Ferrugia, 2000)'
_computing_structure_refinement 'SHELXL-97 (Sheldrick, 1997)'
_computing_structure_solution 'SHELXS-97 (Sheldrick, 1997)'
_diffrn_ambient_temperature 100(2)
_diffrn_detector_area_resol_mean 8
_diffrn_measured_fraction_theta_full 0.996
_diffrn_measured_fraction_theta_max 0.996
_diffrn_measurement_device_type 'Bruker SMART CCD 1K area detector'
_diffrn_measurement_method \w-scans
_diffrn_radiation_monochromator graphite
_diffrn_radiation_source 'fine-focus sealed tube'
_diffrn_radiation_type MoK\a
_diffrn_radiation_wavelength 0.71073
_diffrn_reflns_av_R_equivalents 0.0585
_diffrn_reflns_av_sigmaI/netI 0.0296
_diffrn_reflns_limit_h_max 18
_diffrn_reflns_limit_h_min -18
_diffrn_reflns_limit_k_max 20
_diffrn_reflns_limit_k_min -20
_diffrn_reflns_limit_l_max 20
_diffrn_reflns_limit_l_min -20
_diffrn_reflns_number 35790
_diffrn_reflns_theta_full 27.51
_diffrn_reflns_theta_max 27.51
_diffrn_reflns_theta_min 1.84
_exptl_absorpt_coefficient_mu 1.083
_exptl_absorpt_correction_type none
_exptl_crystal_colour metallic_dark_red
_exptl_crystal_density_diffrn 1.444
_exptl_crystal_density_meas ?
_exptl_crystal_density_method .
_exptl_crystal_description rectangular-prism
_exptl_crystal_F_000 1560
_exptl_crystal_size_max 0.65
_exptl_crystal_size_mid 0.4
_exptl_crystal_size_min 0.3
_refine_diff_density_max 0.533
_refine_diff_density_min -0.447
_refine_diff_density_rms 0.070
_refine_ls_extinction_method none
_refine_ls_goodness_of_fit_ref 1.116
_refine_ls_hydrogen_treatment mixed
_refine_ls_matrix_type full
_refine_ls_number_parameters 441
_refine_ls_number_reflns 8011
_refine_ls_number_restraints 0
_refine_ls_restrained_S_all 1.116
_refine_ls_R_factor_all 0.0396
_refine_ls_R_factor_gt 0.0338
_refine_ls_shift/su_max 0.002
_refine_ls_shift/su_mean 0.000
_refine_ls_structure_factor_coef Fsqd
_refine_ls_weighting_details 'calc w=1/[\s^2^(Fo^2^)+(0.0240P)^2^+3.9673P] where P=(Fo^2^+2Fc^2^)/3'
_refine_ls_weighting_scheme calc
_refine_ls_wR_factor_gt 0.0761
_refine_ls_wR_factor_ref 0.0820
_reflns_number_gt 7247
_reflns_number_total 8011
_reflns_threshold_expression >2sigma(I)
_cod_data_source_file b008445j.txt
_cod_data_source_block 00srv167
_cod_depositor_comments
;
The following automatic conversions were performed:
'_symmetry_cell_setting' value 'Monoclinic' changed to 'monoclinic'
according to '/home/saulius/struct/CIF-dictionaries/cif_core.dic'
dictionary named 'cif_core.dic' version 2.4.1 from 2010-06-29.

Automatic conversion script
Id: cif_fix_enum 1527 2010-12-29 10:47:43Z saulius 
;
_cod_original_sg_symbol_H-M P2(1)/c
_cod_database_code 7010387

loop_
_symmetry_equiv_pos_as_xyz
'x, y, z'
'-x, y+1/2, -z+1/2'
'-x, -y, -z'
'x, -y-1/2, z-1/2'

loop_
_atom_site_label
_atom_site_type_symbol
_atom_site_fract_x
_atom_site_fract_y
_atom_site_fract_z
_atom_site_U_iso_or_equiv
_atom_site_adp_type
_atom_site_occupancy
_atom_site_symmetry_multiplicity
_atom_site_calc_flag
_atom_site_refinement_flags
_atom_site_disorder_assembly
_atom_site_disorder_group
Co2 Co 0.783095(17) 0.054852(15) 0.233354(15) 0.01475(7) Uani 1 1 d . . .
Co1 Co 0.636309(18) -0.020895(16) 0.174856(15) 0.01600(7) Uani 1 1 d . . .
P2 P 0.73495(3) 0.12289(3) 0.34227(3) 0.01445(9) Uani 1 1 d . . .
P1 P 0.55049(3) 0.02682(3) 0.27166(3) 0.01479(10) Uani 1 1 d . . .
N N 0.95056(12) -0.23428(11) -0.06851(11) 0.0225(3) Uani 1 1 d . . .
O22 O 0.74214(11) 0.18679(10) 0.10132(10) 0.0270(3) Uani 1 1 d . . .
O21 O 0.98955(11) 0.06142(12) 0.26305(12) 0.0381(4) Uani 1 1 d . . .
O12 O 0.58211(12) 0.06756(12) 0.00948(10) 0.0350(4) Uani 1 1 d . . .
O11 O 0.54848(12) -0.18769(10) 0.13941(11) 0.0333(4) Uani 1 1 d . . .
C4 C 0.74338(14) -0.06139(12) 0.25756(12) 0.0187(4) Uani 1 1 d . . .
H4 H 0.7484(17) -0.0998(16) 0.3035(15) 0.023(6) Uiso 1 1 d . . .
C3 C 0.77016(13) -0.05647(12) 0.17904(12) 0.0178(3) Uani 1 1 d . . .
C5 C 0.60470(13) 0.11905(12) 0.33471(11) 0.0160(3) Uani 1 1 d . . .
H5B H 0.5781 0.1711 0.3081 0.019 Uiso 1 1 d R . .
H5A H 0.5884 0.1164 0.3923 0.019 Uiso 1 1 d R . .
C22 C 0.75958(13) 0.13555(12) 0.15299(12) 0.0182(4) Uani 1 1 d . . .
C21 C 0.90843(14) 0.05860(13) 0.25452(12) 0.0217(4) Uani 1 1 d . . .
C12 C 0.60205(14) 0.03389(14) 0.07443(13) 0.0228(4) Uani 1 1 d . . .
C11 C 0.58006(15) -0.12108(14) 0.15208(12) 0.0233(4) Uani 1 1 d . . .
C34 C 0.81944(13) -0.10248(12) 0.11805(11) 0.0175(3) Uani 1 1 d . . .
C35 C 0.86627(14) -0.05927(12) 0.05874(12) 0.0197(4) Uani 1 1 d . . .
H35 H 0.8670 -0.0001 0.0589 0.024 Uiso 1 1 d R . .
C36 C 0.91142(14) -0.10258(13) -0.00001(12) 0.0203(4) Uani 1 1 d . . .
H36 H 0.9428 -0.0720 -0.0377 0.024 Uiso 1 1 d R . .
C31 C 0.91069(13) -0.19217(12) -0.00374(12) 0.0180(4) Uani 1 1 d . . .
C32 C 0.86433(15) -0.23566(12) 0.05624(13) 0.0228(4) Uani 1 1 d . . .
H32 H 0.8632 -0.2948 0.0560 0.027 Uiso 1 1 d R . .
C33 C 0.82026(15) -0.19164(13) 0.11585(13) 0.0230(4) Uani 1 1 d . . .
H33 H 0.7907 -0.2220 0.1550 0.028 Uiso 1 1 d R . .
C42 C 1.04235(18) -0.20569(17) -0.08597(16) 0.0359(5) Uani 1 1 d . . .
H42B H 1.0421(5) -0.1452(11) -0.0913(12) 0.054 Uiso 1 1 d R . .
H42C H 1.0552(7) -0.2307(11) -0.1382(12) 0.054 Uiso 1 1 d R . .
H42A H 1.0901(9) -0.2223(11) -0.0398(10) 0.054 Uiso 1 1 d R . .
C41 C 0.9406(2) -0.32581(15) -0.07420(19) 0.0426(6) Uani 1 1 d . . .
H41A H 0.9803(14) -0.3523(5) -0.0249(12) 0.064 Uiso 1 1 d R . .
H41C H 0.9606(15) -0.3459(4) -0.1277(12) 0.064 Uiso 1 1 d R . .
H41B H 0.8742(13) -0.3413(4) -0.0739(14) 0.064 Uiso 1 1 d R . .
C221 C 0.76434(13) 0.23713(11) 0.34882(11) 0.0165(3) Uani 1 1 d . . .
C226 C 0.70353(14) 0.30070(13) 0.36938(12) 0.0212(4) Uani 1 1 d . . .
H226 H 0.6433 0.2867 0.3802 0.025 Uiso 1 1 d R . .
C225 C 0.73344(16) 0.38594(13) 0.37373(13) 0.0256(4) Uani 1 1 d . . .
H225 H 0.6927 0.4282 0.3874 0.031 Uiso 1 1 d R . .
C224 C 0.82268(16) 0.40765(13) 0.35797(12) 0.0249(4) Uani 1 1 d . . .
H224 H 0.8413 0.4644 0.3600 0.030 Uiso 1 1 d R . .
C223 C 0.88490(15) 0.34466(14) 0.33911(13) 0.0247(4) Uani 1 1 d . . .
H223 H 0.9457 0.3590 0.3301 0.030 Uiso 1 1 d R . .
C222 C 0.85524(14) 0.25980(13) 0.33377(12) 0.0217(4) Uani 1 1 d . . .
H222 H 0.8963 0.2178 0.3201 0.026 Uiso 1 1 d R . .
C211 C 0.77783(13) 0.09032(12) 0.45341(11) 0.0161(3) Uani 1 1 d . . .
C212 C 0.74243(14) 0.12948(12) 0.52230(12) 0.0193(4) Uani 1 1 d . . .
H212 H 0.6959 0.1711 0.5114 0.023 Uiso 1 1 d R . .
C213 C 0.77675(14) 0.10616(13) 0.60693(12) 0.0211(4) Uani 1 1 d . . .
H213 H 0.7529 0.1321 0.6523 0.025 Uiso 1 1 d R . .
C214 C 0.84654(14) 0.04417(13) 0.62351(12) 0.0208(4) Uani 1 1 d . . .
H214 H 0.8695 0.0288 0.6799 0.025 Uiso 1 1 d R . .
C215 C 0.88193(14) 0.00517(13) 0.55573(12) 0.0219(4) Uani 1 1 d . . .
H215 H 0.9286 -0.0363 0.5670 0.026 Uiso 1 1 d R . .
C216 C 0.84762(14) 0.02805(12) 0.47065(12) 0.0183(4) Uani 1 1 d . . .
H216 H 0.8714 0.0017 0.4255 0.022 Uiso 1 1 d R . .
C121 C 0.43013(13) 0.06793(12) 0.24117(12) 0.0175(3) Uani 1 1 d . . .
C122 C 0.40348(15) 0.10228(14) 0.15871(13) 0.0253(4) Uani 1 1 d . . .
H122 H 0.4451 0.0996 0.1187 0.030 Uiso 1 1 d R . .
C123 C 0.31520(16) 0.14040(16) 0.13619(14) 0.0309(5) Uani 1 1 d . . .
H123 H 0.2985 0.1632 0.0814 0.037 Uiso 1 1 d R . .
C124 C 0.25194(15) 0.14460(14) 0.19498(14) 0.0265(4) Uani 1 1 d . . .
H124 H 0.1932 0.1703 0.1798 0.032 Uiso 1 1 d R . .
C125 C 0.27748(15) 0.10994(13) 0.27682(13) 0.0243(4) Uani 1 1 d . . .
H125 H 0.2355 0.1126 0.3165 0.029 Uiso 1 1 d R . .
C126 C 0.36520(15) 0.07145(13) 0.29953(12) 0.0219(4) Uani 1 1 d . . .
H126 H 0.3811 0.0478 0.3540 0.026 Uiso 1 1 d R . .
C111 C 0.53463(13) -0.05767(12) 0.34823(11) 0.0170(3) Uani 1 1 d . . .
C116 C 0.46592(14) -0.11961(13) 0.32137(12) 0.0205(4) Uani 1 1 d . . .
H116 H 0.4251 -0.1123 0.2699 0.025 Uiso 1 1 d R . .
C115 C 0.45809(16) -0.19184(13) 0.37078(13) 0.0253(4) Uani 1 1 d . . .
H115 H 0.4119 -0.2322 0.3524 0.030 Uiso 1 1 d R . .
C114 C 0.51921(17) -0.20388(14) 0.44763(13) 0.0278(4) Uani 1 1 d . . .
H114 H 0.5144 -0.2525 0.4804 0.033 Uiso 1 1 d R . .
C113 C 0.58738(18) -0.14297(14) 0.47515(13) 0.0292(5) Uani 1 1 d . . .
H113 H 0.6281 -0.1508 0.5266 0.035 Uiso 1 1 d R . .
C112 C 0.59537(15) -0.06969(13) 0.42602(12) 0.0238(4) Uani 1 1 d . . .
H112 H 0.6410 -0.0290 0.4451 0.029 Uiso 1 1 d R . .

loop_
_atom_site_aniso_label
_atom_site_aniso_U_11
_atom_site_aniso_U_22
_atom_site_aniso_U_33
_atom_site_aniso_U_23
_atom_site_aniso_U_13
_atom_site_aniso_U_12
Co2 0.01548(13) 0.01493(12) 0.01322(11) -0.00029(8) 0.00016(9) 0.00076(9)
Co1 0.01753(13) 0.01757(13) 0.01238(11) -0.00142(9) 0.00066(9) -0.00226(9)
P2 0.0154(2) 0.0142(2) 0.0128(2) -0.00085(15) -0.00060(16) 0.00034(16)
P1 0.0153(2) 0.0157(2) 0.0126(2) 0.00047(16) -0.00037(16) -0.00059(17)
N 0.0220(8) 0.0191(8) 0.0278(8) -0.0017(6) 0.0082(7) 0.0028(7)
O22 0.0253(8) 0.0252(7) 0.0294(7) 0.0099(6) 0.0010(6) 0.0001(6)
O21 0.0172(8) 0.0486(11) 0.0457(10) 0.0054(8) -0.0041(7) 0.0067(7)
O12 0.0309(9) 0.0520(11) 0.0200(7) 0.0122(7) -0.0032(6) -0.0112(8)
O11 0.0368(9) 0.0274(8) 0.0355(8) -0.0112(7) 0.0054(7) -0.0108(7)
C4 0.0205(9) 0.0166(9) 0.0182(8) 0.0012(7) 0.0011(7) -0.0001(7)
C3 0.0181(9) 0.0156(8) 0.0187(8) -0.0005(7) -0.0003(7) -0.0004(7)
C5 0.0138(8) 0.0170(8) 0.0160(8) -0.0017(6) -0.0015(6) -0.0002(7)
C22 0.0147(9) 0.0194(9) 0.0206(9) -0.0012(7) 0.0028(7) -0.0010(7)
C21 0.0208(10) 0.0224(10) 0.0206(9) 0.0001(7) -0.0011(7) 0.0040(7)
C12 0.0161(9) 0.0306(10) 0.0210(9) -0.0012(8) 0.0004(7) -0.0079(8)
C11 0.0238(10) 0.0274(10) 0.0187(9) -0.0048(7) 0.0033(7) -0.0019(8)
C34 0.0186(9) 0.0171(9) 0.0162(8) -0.0006(6) 0.0001(7) 0.0004(7)
C35 0.0234(10) 0.0139(8) 0.0210(9) 0.0012(7) 0.0007(7) 0.0006(7)
C36 0.0222(10) 0.0199(9) 0.0195(9) 0.0027(7) 0.0049(7) -0.0006(7)
C31 0.0155(9) 0.0196(9) 0.0182(8) -0.0007(7) 0.0009(7) 0.0016(7)
C32 0.0267(10) 0.0144(9) 0.0282(10) -0.0003(7) 0.0075(8) 0.0005(7)
C33 0.0293(11) 0.0168(9) 0.0246(9) 0.0032(7) 0.0096(8) -0.0007(8)
C42 0.0367(13) 0.0398(13) 0.0355(12) -0.0075(10) 0.0199(10) -0.0067(10)
C41 0.0578(17) 0.0230(11) 0.0556(16) -0.0079(10) 0.0368(14) -0.0004(11)
C221 0.0217(9) 0.0142(8) 0.0121(8) -0.0004(6) -0.0024(6) -0.0005(7)
C226 0.0226(10) 0.0193(9) 0.0210(9) 0.0010(7) 0.0013(7) 0.0008(7)
C225 0.0346(12) 0.0179(9) 0.0230(9) -0.0024(7) 0.0006(8) 0.0032(8)
C224 0.0373(12) 0.0159(9) 0.0195(9) -0.0002(7) -0.0016(8) -0.0047(8)
C223 0.0252(10) 0.0254(10) 0.0222(9) 0.0003(8) 0.0001(7) -0.0086(8)
C222 0.0216(10) 0.0213(9) 0.0214(9) -0.0031(7) 0.0002(7) 0.0000(7)
C211 0.0158(8) 0.0163(8) 0.0151(8) 0.0002(6) -0.0010(6) -0.0011(7)
C212 0.0209(9) 0.0189(9) 0.0172(8) -0.0011(7) -0.0002(7) 0.0040(7)
C213 0.0244(10) 0.0240(10) 0.0147(8) -0.0014(7) 0.0025(7) 0.0019(8)
C214 0.0213(9) 0.0247(10) 0.0151(8) 0.0028(7) -0.0008(7) -0.0011(8)
C215 0.0220(10) 0.0224(9) 0.0201(9) 0.0035(7) -0.0003(7) 0.0057(8)
C216 0.0183(9) 0.0199(9) 0.0160(8) -0.0007(7) 0.0008(7) 0.0017(7)
C121 0.0144(8) 0.0179(9) 0.0187(8) -0.0007(7) -0.0024(7) -0.0021(7)
C122 0.0220(10) 0.0324(11) 0.0209(9) 0.0071(8) 0.0012(7) 0.0006(8)
C123 0.0255(11) 0.0405(13) 0.0248(10) 0.0103(9) -0.0020(8) 0.0050(9)
C124 0.0203(10) 0.0255(10) 0.0315(11) 0.0007(8) -0.0035(8) 0.0032(8)
C125 0.0226(10) 0.0230(10) 0.0280(10) -0.0012(8) 0.0062(8) 0.0018(8)
C126 0.0245(10) 0.0222(9) 0.0192(9) 0.0013(7) 0.0035(7) 0.0028(8)
C111 0.0198(9) 0.0169(9) 0.0149(8) 0.0001(6) 0.0038(7) 0.0011(7)
C116 0.0190(9) 0.0222(9) 0.0199(9) 0.0017(7) 0.0015(7) 0.0011(7)
C115 0.0290(11) 0.0216(10) 0.0268(10) 0.0006(8) 0.0085(8) -0.0035(8)
C114 0.0419(13) 0.0204(10) 0.0228(9) 0.0051(8) 0.0106(9) 0.0027(9)
C113 0.0427(13) 0.0261(11) 0.0170(9) 0.0036(8) -0.0010(8) 0.0009(9)
C112 0.0291(11) 0.0233(10) 0.0175(9) 0.0017(7) -0.0013(8) -0.0024(8)

loop_
_atom_type_symbol
_atom_type_description
_atom_type_scat_dispersion_real
_atom_type_scat_dispersion_imag
_atom_type_scat_source
Co Co 0.3494 0.9721 'International Tables Vol C Tables 4.2.6.8 and 6.1.1.4'
P P 0.1023 0.0942 'International Tables Vol C Tables 4.2.6.8 and 6.1.1.4'
N N 0.0061 0.0033 'International Tables Vol C Tables 4.2.6.8 and 6.1.1.4'
O O 0.0106 0.0060 'International Tables Vol C Tables 4.2.6.8 and 6.1.1.4'
C C 0.0033 0.0016 'International Tables Vol C Tables 4.2.6.8 and 6.1.1.4'
H H 0.0000 0.0000 'International Tables Vol C Tables 4.2.6.8 and 6.1.1.4'

loop_
_geom_angle_atom_site_label_1
_geom_angle_atom_site_label_2
_geom_angle_atom_site_label_3
_geom_angle
_geom_angle_site_symmetry_1
_geom_angle_site_symmetry_3
_geom_angle_publ_flag
C21 Co2 C22 100.65(9) . . ?
C21 Co2 C3 97.93(9) . . ?
C22 Co2 C3 109.47(8) . . ?
C21 Co2 C4 107.93(9) . . ?
C22 Co2 C4 140.14(8) . . ?
C3 Co2 C4 40.38(8) . . ?
C21 Co2 P2 105.27(7) . . ?
C22 Co2 P2 99.04(6) . . ?
C3 Co2 P2 138.95(6) . . ?
C4 Co2 P2 99.53(6) . . ?
C21 Co2 Co1 149.83(7) . . ?
C22 Co2 Co1 91.22(6) . . ?
C3 Co2 Co1 51.90(6) . . ?
C4 Co2 Co1 50.91(6) . . ?
P2 Co2 Co1 100.020(16) . . ?
C11 Co1 C12 101.11(9) . . ?
C11 Co1 C4 97.45(9) . . ?
C12 Co1 C4 144.97(9) . . ?
C11 Co1 C3 99.29(9) . . ?
C12 Co1 C3 107.19(8) . . ?
C4 Co1 C3 40.03(8) . . ?
C11 Co1 P1 98.99(7) . . ?
C12 Co1 P1 109.53(7) . . ?
C4 Co1 P1 96.44(6) . . ?
C3 Co1 P1 134.55(5) . . ?
C11 Co1 Co2 146.64(7) . . ?
C12 Co1 Co2 101.45(6) . . ?
C4 Co1 Co2 51.26(6) . . ?
C3 Co1 Co2 50.37(5) . . ?
P1 Co1 Co2 96.262(16) . . ?
C211 P2 C221 100.28(8) . . ?
C211 P2 C5 103.82(8) . . ?
C221 P2 C5 104.73(8) . . ?
C211 P2 Co2 120.24(6) . . ?
C221 P2 Co2 114.71(6) . . ?
C5 P2 Co2 111.31(6) . . ?
C111 P1 C121 102.83(9) . . ?
C111 P1 C5 107.37(8) . . ?
C121 P1 C5 99.40(8) . . ?
C111 P1 Co1 110.02(6) . . ?
C121 P1 Co1 122.26(6) . . ?
C5 P1 Co1 113.52(6) . . ?
C31 N C41 117.74(17) . . ?
C31 N C42 117.99(17) . . ?
C41 N C42 112.29(19) . . ?
C3 C4 Co1 71.10(11) . . ?
C3 C4 Co2 68.85(11) . . ?
Co1 C4 Co2 77.83(7) . . ?
C4 C3 C34 143.41(18) . . ?
C4 C3 Co2 70.77(11) . . ?
C34 C3 Co2 135.17(14) . . ?
C4 C3 Co1 68.87(12) . . ?
C34 C3 Co1 132.46(13) . . ?
Co2 C3 Co1 77.73(7) . . ?
P2 C5 P1 113.20(9) . . ?
O22 C22 Co2 178.28(17) . . ?
O21 C21 Co2 175.94(18) . . ?
O12 C12 Co1 178.1(2) . . ?
O11 C11 Co1 176.2(2) . . ?
C33 C34 C35 117.42(17) . . ?
C33 C34 C3 121.08(17) . . ?
C35 C34 C3 121.49(17) . . ?
C36 C35 C34 121.62(17) . . ?
C35 C36 C31 121.18(18) . . ?
N C31 C36 119.94(17) . . ?
N C31 C32 122.73(17) . . ?
C36 C31 C32 117.24(17) . . ?
C33 C32 C31 121.17(18) . . ?
C32 C33 C34 121.35(18) . . ?
C226 C221 C222 118.95(17) . . ?
C226 C221 P2 124.46(15) . . ?
C222 C221 P2 116.57(14) . . ?
C221 C226 C225 119.90(19) . . ?
C224 C225 C226 120.7(2) . . ?
C225 C224 C223 120.07(19) . . ?
C224 C223 C222 119.53(19) . . ?
C223 C222 C221 120.84(19) . . ?
C216 C211 C212 119.26(16) . . ?
C216 C211 P2 120.40(14) . . ?
C212 C211 P2 120.32(14) . . ?
C213 C212 C211 120.30(18) . . ?
C214 C213 C212 120.05(18) . . ?
C215 C214 C213 120.00(17) . . ?
C214 C215 C216 120.27(18) . . ?
C211 C216 C215 120.13(17) . . ?
C122 C121 C126 118.44(18) . . ?
C122 C121 P1 119.29(15) . . ?
C126 C121 P1 122.14(14) . . ?
C123 C122 C121 120.53(19) . . ?
C124 C123 C122 120.52(19) . . ?
C123 C124 C125 119.3(2) . . ?
C126 C125 C124 120.42(19) . . ?
C125 C126 C121 120.73(18) . . ?
C112 C111 C116 118.82(17) . . ?
C112 C111 P1 123.37(15) . . ?
C116 C111 P1 117.22(14) . . ?
C115 C116 C111 120.76(18) . . ?
C116 C115 C114 120.2(2) . . ?
C113 C114 C115 119.68(19) . . ?
C114 C113 C112 120.50(19) . . ?
C111 C112 C113 120.04(19) . . ?

loop_
_geom_bond_atom_site_label_1
_geom_bond_atom_site_label_2
_geom_bond_distance
_geom_bond_site_symmetry_2
_geom_bond_publ_flag
Co2 C21 1.773(2) . ?
Co2 C22 1.7858(19) . ?
Co2 C3 1.9434(19) . ?
Co2 C4 1.9674(19) . ?
Co2 P2 2.2163(5) . ?
Co2 Co1 2.4657(4) . ?
Co1 C11 1.779(2) . ?
Co1 C12 1.800(2) . ?
Co1 C4 1.9577(19) . ?
Co1 C3 1.9857(19) . ?
Co1 P1 2.2266(5) . ?
P2 C211 1.8346(18) . ?
P2 C221 1.8431(19) . ?
P2 C5 1.8493(19) . ?
P1 C111 1.8299(19) . ?
P1 C121 1.8323(19) . ?
P1 C5 1.8575(18) . ?
N C31 1.407(2) . ?
N C41 1.447(3) . ?
N C42 1.453(3) . ?
O22 C22 1.144(2) . ?
O21 C21 1.148(3) . ?
O12 C12 1.147(3) . ?
O11 C11 1.145(3) . ?
C4 C3 1.350(3) . ?
C3 C34 1.465(3) . ?
C34 C33 1.402(3) . ?
C34 C35 1.404(3) . ?
C35 C36 1.384(3) . ?
C36 C31 1.409(3) . ?
C31 C32 1.410(3) . ?
C32 C33 1.391(3) . ?
C221 C226 1.395(3) . ?
C221 C222 1.402(3) . ?
C226 C225 1.405(3) . ?
C225 C224 1.380(3) . ?
C224 C223 1.393(3) . ?
C223 C222 1.398(3) . ?
C211 C216 1.394(3) . ?
C211 C212 1.406(3) . ?
C212 C213 1.395(3) . ?
C213 C214 1.391(3) . ?
C214 C215 1.390(3) . ?
C215 C216 1.400(3) . ?
C121 C122 1.403(3) . ?
C121 C126 1.403(3) . ?
C122 C123 1.393(3) . ?
C123 C124 1.390(3) . ?
C124 C125 1.394(3) . ?
C125 C126 1.389(3) . ?
C111 C112 1.401(3) . ?
C111 C116 1.402(3) . ?
C116 C115 1.390(3) . ?
C115 C114 1.392(3) . ?
C114 C113 1.387(3) . ?
C113 C112 1.401(3) . ?
